data_4114876
loop_
_publ_author_name
'Timothy J. Boyle'
'Judith M. Segall'
'Todd M. Alam'
'Mark A. Rodriguez'
'Jessica M. Santana'

_publ_section_title
;
 Chemistry of a Novel Family of Tridentate Alkoxy Tin(II) Clusters
;
_journal_name_full 'Journal of the American Chemical Society'
_journal_page_first 6904
_journal_page_last 6913
_journal_paper_doi 10.1021/ja0202309
_journal_volume 124
_journal_year 2002
_chemical_formula_sum 'C24 H44 O14 Sn6'
_chemical_formula_weight 1268.73
_chemical_name_common '[Sn3(THME)2]2 * (Diox)slovent'
_chemical_name_systematic
; 
 ? 
;
_space_group_IT_number 15
_symmetry_cell_setting monoclinic
_symmetry_space_group_name_Hall '-C 2yc'
_symmetry_space_group_name_H-M 'C 1 2/c 1'
_atom_sites_solution_hydrogens geom
_atom_sites_solution_primary direct
_atom_sites_solution_secondary difmap
_audit_creation_method SHELXL-97
_cell_angle_alpha 90.00
_cell_angle_beta 113.638(2)
_cell_angle_gamma 90.00
_cell_formula_units_Z 4
_cell_length_a 30.379(4)
_cell_length_b 10.4956(15)
_cell_length_c 12.4140(18)
_cell_measurement_temperature 168(2)
_cell_volume 3626.1(9)
_computing_cell_refinement 'Bruker SMART'
_computing_data_collection 'Bruker SMART'
_computing_data_reduction 'Bruker SHELXTL'
_computing_molecular_graphics 'Bruker SHELXTL'
_computing_publication_material 'Bruker SHELXTL'
_computing_structure_refinement 'SHELXL-97 (Sheldrick, 1997)'
_computing_structure_solution 'SHELXS-97 (Sheldrick, 1990)'
_diffrn_ambient_temperature 168(2)
_diffrn_measured_fraction_theta_full 0.999
_diffrn_measured_fraction_theta_max 0.999
_diffrn_measurement_device_type 'CCD area detector'
_diffrn_measurement_method 'phi and omega scans'
_diffrn_radiation_monochromator graphite
_diffrn_radiation_source 'fine-focus sealed tube'
_diffrn_radiation_type MoK\a
_diffrn_radiation_wavelength 0.71073
_diffrn_reflns_av_R_equivalents 0.0275
_diffrn_reflns_av_sigmaI/netI 0.0185
_diffrn_reflns_limit_h_max 33
_diffrn_reflns_limit_h_min -33
_diffrn_reflns_limit_k_max 11
_diffrn_reflns_limit_k_min -11
_diffrn_reflns_limit_l_max 13
_diffrn_reflns_limit_l_min -13
_diffrn_reflns_number 11073
_diffrn_reflns_theta_full 23.27
_diffrn_reflns_theta_max 23.27
_diffrn_reflns_theta_min 1.46
_exptl_absorpt_coefficient_mu 4.128
_exptl_absorpt_correction_type SADABS
_exptl_crystal_colour colorless
_exptl_crystal_density_diffrn 2.324
_exptl_crystal_description plate
_exptl_crystal_F_000 2400
_exptl_crystal_size_max 0.15
_exptl_crystal_size_min 0.2
_refine_diff_density_max 0.425
_refine_diff_density_min -0.352
_refine_diff_density_rms 0.077
_refine_ls_extinction_method none
_refine_ls_goodness_of_fit_ref 1.041
_refine_ls_hydrogen_treatment mixed
_refine_ls_matrix_type full
_refine_ls_number_parameters 174
_refine_ls_number_reflns 2609
_refine_ls_number_restraints 0
_refine_ls_restrained_S_all 1.041
_refine_ls_R_factor_all 0.0207
_refine_ls_R_factor_gt 0.0178
_refine_ls_shift/su_max 0.003
_refine_ls_shift/su_mean 0.000
_refine_ls_structure_factor_coef Fsqd
_refine_ls_weighting_details 'calc w=1/[\s^2^(Fo^2^)+(0.0271P)^2^+0.0000P] where P=(Fo^2^+2Fc^2^)/3'
_refine_ls_weighting_scheme calc
_refine_ls_wR_factor_gt 0.0434
_refine_ls_wR_factor_ref 0.0443
_reflns_number_gt 2402
_reflns_number_total 2609
_reflns_threshold_expression >2sigma(I)
_cod_data_source_file ja0202309_05.cif
_cod_data_source_block tjb089q_structure_1e_Dioxane
_cod_database_code 4114876

loop_
_symmetry_equiv_pos_as_xyz
'x, y, z'
'-x, y, -z+1/2'
'x+1/2, y+1/2, z'
'-x+1/2, y+1/2, -z+1/2'
'-x, -y, -z'
'x, -y, z-1/2'
'-x+1/2, -y+1/2, -z'
'x+1/2, -y+1/2, z-1/2'

loop_
_atom_site_label
_atom_site_type_symbol
_atom_site_fract_x
_atom_site_fract_y
_atom_site_fract_z
_atom_site_U_iso_or_equiv
_atom_site_adp_type
_atom_site_occupancy
_atom_site_symmetry_multiplicity
_atom_site_calc_flag
_atom_site_refinement_flags
Sn1 Sn 0.574649(8) 0.28625(2) 0.178932(19) 0.03055(8) Uani 1 1 d .
Sn2 Sn 0.686268(8) 0.42508(2) 0.330522(18) 0.02936(8) Uani 1 1 d .
Sn3 Sn 0.656151(8) 0.31206(2) 0.048286(19) 0.03050(8) Uani 1 1 d .
O1 O 0.64171(8) 0.2622(2) 0.33582(18) 0.0294(5) Uani 1 1 d .
O2 O 0.61727(7) 0.1711(2) 0.10907(17) 0.0305(5) Uani 1 1 d .
O3 O 0.70681(7) 0.28153(19) 0.23092(19) 0.0297(5) Uani 1 1 d .
O4 O 0.60875(7) 0.4673(2) 0.25828(17) 0.0284(5) Uani 1 1 d .
O5 O 0.58497(8) 0.3763(2) 0.03068(17) 0.0299(5) Uani 1 1 d .
O6 O 0.67397(7) 0.4868(2) 0.15348(17) 0.0276(5) Uani 1 1 d .
C1 C 0.66297(12) 0.1401(3) 0.3719(3) 0.0351(8) Uani 1 1 d .
H1A H 0.6391 0.0835 0.3830 0.042 Uiso 1 1 calc R
H1B H 0.6904 0.1491 0.4490 0.042 Uiso 1 1 calc R
C2 C 0.63970(13) 0.0575(3) 0.1671(3) 0.0355(8) Uani 1 1 d .
H2A H 0.6522 0.0111 0.1159 0.043 Uiso 1 1 calc R
H2B H 0.6150 0.0028 0.1771 0.043 Uiso 1 1 calc R
C3 C 0.72100(12) 0.1565(3) 0.2756(3) 0.0360(8) Uani 1 1 d .
H3A H 0.7478 0.1630 0.3540 0.043 Uiso 1 1 calc R
H3B H 0.7332 0.1112 0.2231 0.043 Uiso 1 1 calc R
C4 C 0.68074(12) 0.0766(3) 0.2870(3) 0.0314(8) Uani 1 1 d .
C5 C 0.70131(14) -0.0542(3) 0.3355(3) 0.0418(9) Uani 1 1 d .
H5A H 0.7255 -0.0449 0.4161 0.063 Uiso 1 1 calc R
H5B H 0.7162 -0.0918 0.2861 0.063 Uiso 1 1 calc R
H5C H 0.6754 -0.1098 0.3355 0.063 Uiso 1 1 calc R
C6 C 0.58906(12) 0.5843(3) 0.1991(3) 0.0312(8) Uani 1 1 d .
H6A H 0.6040 0.6561 0.2532 0.037 Uiso 1 1 calc R
H6B H 0.5542 0.5858 0.1806 0.037 Uiso 1 1 calc R
C7 C 0.57021(11) 0.5037(3) -0.0057(3) 0.0314(8) Uani 1 1 d .
H7A H 0.5353 0.5108 -0.0257 0.038 Uiso 1 1 calc R
H7B H 0.5754 0.5214 -0.0781 0.038 Uiso 1 1 calc R
C8 C 0.64986(12) 0.6061(3) 0.1111(3) 0.0328(8) Uani 1 1 d .
H8A H 0.6537 0.6293 0.0380 0.039 Uiso 1 1 calc R
H8B H 0.6658 0.6729 0.1702 0.039 Uiso 1 1 calc R
C9 C 0.59633(12) 0.6051(3) 0.0858(3) 0.0297(7) Uani 1 1 d .
C10 C 0.57573(13) 0.7345(3) 0.0346(3) 0.0398(9) Uani 1 1 d .
H10A H 0.5412 0.7361 0.0167 0.060 Uiso 1 1 calc R
H10B H 0.5807 0.7492 -0.0376 0.060 Uiso 1 1 calc R
H10C H 0.5920 0.8014 0.0919 0.060 Uiso 1 1 calc R

loop_
_atom_site_aniso_label
_atom_site_aniso_U_11
_atom_site_aniso_U_22
_atom_site_aniso_U_33
_atom_site_aniso_U_23
_atom_site_aniso_U_13
_atom_site_aniso_U_12
Sn1 0.02178(14) 0.04028(16) 0.02949(14) 0.00013(10) 0.01020(11) -0.00383(10)
Sn2 0.02608(14) 0.03591(15) 0.02149(14) -0.00451(9) 0.00472(10) -0.00326(9)
Sn3 0.03456(15) 0.03689(15) 0.02425(14) -0.00408(10) 0.01619(11) -0.00125(10)
O1 0.0286(13) 0.0362(13) 0.0242(11) 0.0005(10) 0.0115(10) 0.0011(10)
O2 0.0303(13) 0.0344(13) 0.0253(12) -0.0010(10) 0.0096(11) -0.0027(10)
O3 0.0241(12) 0.0330(13) 0.0327(12) -0.0003(10) 0.0122(10) 0.0007(10)
O4 0.0278(12) 0.0342(13) 0.0236(11) -0.0004(10) 0.0109(10) 0.0032(10)
O5 0.0294(12) 0.0350(13) 0.0219(11) -0.0042(10) 0.0067(10) -0.0018(10)
O6 0.0266(12) 0.0297(12) 0.0267(12) -0.0014(9) 0.0107(10) -0.0016(10)
C1 0.038(2) 0.036(2) 0.0308(19) 0.0029(15) 0.0124(16) 0.0011(16)
C2 0.037(2) 0.0308(19) 0.037(2) -0.0058(16) 0.0132(17) -0.0035(15)
C3 0.0291(19) 0.041(2) 0.037(2) 0.0027(16) 0.0117(16) 0.0071(16)
C4 0.0269(19) 0.034(2) 0.0341(19) 0.0009(15) 0.0127(15) -0.0011(14)
C5 0.046(2) 0.036(2) 0.041(2) 0.0064(16) 0.0139(18) 0.0030(17)
C6 0.0317(19) 0.0330(19) 0.0297(19) -0.0038(15) 0.0131(16) 0.0039(15)
C7 0.0268(18) 0.040(2) 0.0252(17) 0.0008(15) 0.0084(14) 0.0008(15)
C8 0.0318(19) 0.037(2) 0.0291(18) 0.0001(15) 0.0112(16) -0.0022(16)
C9 0.0295(19) 0.0331(19) 0.0257(18) -0.0018(14) 0.0101(15) 0.0009(15)
C10 0.042(2) 0.040(2) 0.035(2) 0.0012(17) 0.0132(17) 0.0031(17)

loop_
_atom_type_symbol
_atom_type_description
_atom_type_scat_dispersion_real
_atom_type_scat_dispersion_imag
_atom_type_scat_source
C C 0.0033 0.0016 'International Tables Vol C Tables 4.2.6.8 and 6.1.1.4'
H H 0.0000 0.0000 'International Tables Vol C Tables 4.2.6.8 and 6.1.1.4'
O O 0.0106 0.0060 'International Tables Vol C Tables 4.2.6.8 and 6.1.1.4'
Sn Sn -0.6537 1.4246 'International Tables Vol C Tables 4.2.6.8 and 6.1.1.4'

loop_
_geom_angle_atom_site_label_1
_geom_angle_atom_site_label_2
_geom_angle_atom_site_label_3
_geom_angle
O2 Sn1 O1 78.58(8)
O2 Sn1 O4 114.03(8)
O1 Sn1 O4 66.39(8)
O2 Sn1 O5 66.43(8)
O1 Sn1 O5 113.49(8)
O4 Sn1 O5 78.70(7)
O6 Sn2 O3 66.88(8)
O6 Sn2 O1 113.80(8)
O3 Sn2 O1 78.48(8)
O6 Sn2 O4 78.83(7)
O3 Sn2 O4 114.08(8)
O1 Sn2 O4 66.29(8)
O6 Sn3 O5 78.46(8)
O6 Sn3 O3 66.60(8)
O5 Sn3 O3 113.79(8)
O6 Sn3 O2 113.31(8)
O5 Sn3 O2 66.30(8)
O3 Sn3 O2 78.38(8)
C1 O1 Sn1 121.66(19)
C1 O1 Sn2 120.14(19)
Sn1 O1 Sn2 104.31(9)
C2 O2 Sn1 120.20(19)
C2 O2 Sn3 121.57(19)
Sn1 O2 Sn3 104.38(9)
C3 O3 Sn2 121.62(19)
C3 O3 Sn3 121.00(19)
Sn2 O3 Sn3 104.01(9)
C6 O4 Sn1 119.09(17)
C6 O4 Sn2 122.63(18)
Sn1 O4 Sn2 104.10(9)
C7 O5 Sn3 119.53(18)
C7 O5 Sn1 122.39(18)
Sn3 O5 Sn1 104.50(9)
C8 O6 Sn2 119.00(17)
C8 O6 Sn3 122.85(18)
Sn2 O6 Sn3 104.74(9)
O1 C1 C4 114.8(3)
O2 C2 C4 115.0(3)
O3 C3 C4 114.3(3)
C1 C4 C2 110.9(3)
C1 C4 C5 108.9(3)
C2 C4 C5 108.1(3)
C1 C4 C3 110.0(3)
C2 C4 C3 110.6(3)
C5 C4 C3 108.2(3)
O4 C6 C9 114.2(3)
O5 C7 C9 114.5(3)
O6 C8 C9 114.4(3)
C10 C9 C6 109.0(3)
C10 C9 C7 107.9(3)
C6 C9 C7 111.2(3)
C10 C9 C8 107.8(3)
C6 C9 C8 110.3(3)
C7 C9 C8 110.5(3)

loop_
_geom_bond_atom_site_label_1
_geom_bond_atom_site_label_2
_geom_bond_distance
Sn1 O2 2.189(2)
Sn1 O1 2.197(2)
Sn1 O4 2.199(2)
Sn1 O5 2.200(2)
Sn2 O6 2.175(2)
Sn2 O3 2.193(2)
Sn2 O1 2.198(2)
Sn2 O4 2.203(2)
Sn3 O6 2.190(2)
Sn3 O5 2.191(2)
Sn3 O3 2.194(2)
Sn3 O2 2.206(2)
O1 C1 1.423(4)
O2 C2 1.419(4)
O3 C3 1.423(4)
O4 C6 1.433(4)
O5 C7 1.425(4)
O6 C8 1.439(4)
C1 C4 1.517(5)
C2 C4 1.524(5)
C3 C4 1.535(5)
C4 C5 1.529(5)
C6 C9 1.525(4)
C7 C9 1.526(4)
C8 C9 1.528(4)
C9 C10 1.523(5)
